data_1558598
loop_
_publ_author_name
'Kansikas, Jarno'
'Leskela, Markku'
'Kenessey, Gabor'
'Werner, Per-Erik'
'Liptay, Gyorgy'

_publ_section_title
;
 Pyridine-Type Complexes of Transition-Metal Halides. VI. Preparation and
 Characterization of 2,6- and 3,5-Dimethylpyridine Complexes of Cobalt(II)
 Halides; the Crystal Structure of Di(2,6-dimethylpyridinium)
 Tetrachlorocobaltate(II) and
 Dichlorotetrakis(3,5-dimethylpyridine)cobalt(II)
;
_journal_name_full 'Acta Chemica Scandinavica'
_journal_page_first 951
_journal_page_last 959
_journal_paper_doi 10.3891/acta.chem.scand.48-0951
_journal_volume 48
_journal_year 1994
_chemical_formula_sum 'C28 H36 Cl2 Co N4'
_chemical_formula_weight 558.4
_chemical_name_common
;
Dichlorotetrakis(3,5-dimethylpyridine)cobalt(II)
;
_space_group_IT_number 48
_space_group_name_Hall '-P 2ab 2bc'
_space_group_name_H-M_alt 'P n n n :2'
_symmetry_cell_setting orthorhombic
_symmetry_Int_Tables_number 48
_symmetry_space_group_name_Hall '-P 2ab 2bc'
_symmetry_space_group_name_H-M 'P n n n :2'
_cell_angle_alpha 90.
_cell_angle_beta 90.
_cell_angle_gamma 90.
_cell_formula_units_Z 2
_cell_length_a 11.662(3)
_cell_length_b 11.664(3)
_cell_length_c 10.608(3)
_cell_volume 1443.0(7)
_diffrn_ambient_temperature 293
_diffrn_radiation_probe x-ray
_diffrn_radiation_type MoK\a
_diffrn_radiation_wavelength 0.71069
_exptl_absorpt_coefficient_mu 0.802
_exptl_crystal_density_diffrn 1.285
_exptl_crystal_F_000 586
_refine_ls_goodness_of_fit_ref 4.36
_refine_ls_number_parameters 85
_refine_ls_number_reflns 931
_refine_ls_R_factor_gt 0.0591
_refine_ls_wR_factor_gt 0.0788
_cod_data_source_file Acta-Chem-Scand-1994-48-951-2.cif
_cod_data_source_block 2
_cod_original_sg_symbol_H-M 'P n n n'
_cod_database_code 1558598

loop_
_space_group_symop_id
_space_group_symop_operation_xyz
1 x,y,z
2 1/2-x,1/2-y,z
3 x,1/2-y,1/2-z
4 1/2-x,y,1/2-z
5 -x,-y,-z
6 1/2+x,1/2+y,-z
7 -x,1/2+y,1/2+z
8 1/2+x,-y,1/2+z

loop_
_atom_site_label
_atom_site_type_symbol
_atom_site_thermal_displace_type
_atom_site_fract_x
_atom_site_fract_y
_atom_site_fract_z
_atom_site_occupancy
_atom_site_U_iso_or_equiv
_atom_site_calc_flag
_atom_site_refinement_flags
_atom_site_disorder_assembly
_atom_site_disorder_group
Co Co Uiso 0.25000 0.25000 0.25000 1.000 0.0420(10) . . . .
Cl Cl Uiso 0.25000 0.25000 0.4814(2) 1.000 0.0520(10) . . . .
N1 N Uiso 0.3833(3) 0.3818(4) 0.2504(5) 1.000 0.0460(10) . . . .
C2 C Uiso 0.4733(4) 0.3767(5) 0.1732(5) 1.000 0.047(2) . . . .
C3 C Uiso 0.5606(4) 0.4567(5) 0.1711(5) 1.000 0.050(2) . . . .
C4 C Uiso 0.5505(4) 0.5504(5) 0.2500(7) 1.000 0.054(2) . . . .
C5 C Uiso 0.4569(5) 0.5608(5) 0.3291(5) 1.000 0.050(2) . . . .
C6 C Uiso 0.3762(4) 0.4739(5) 0.3265(5) 1.000 0.049(2) . . . .
C7 C Uiso 0.6617(5) 0.4424(6) 0.0843(7) 1.000 0.073(2) . . . .
C8 C Uiso 0.4422(6) 0.6612(5) 0.4157(7) 1.000 0.072(2) . . . .

loop_
_atom_type_symbol
_atom_type_description
_atom_type_scat_dispersion_real
_atom_type_scat_dispersion_imag
_atom_type_scat_source
C C 0.0033 0.0016 ' International Tables Vol C Tables 4.2.6.8 and 6.1.1.4'
Cl Cl 0.1484 0.1585 ' International Tables Vol C Tables 4.2.6.8 and 6.1.1.4'
Co Co 0.3494 0.9721 ' International Tables Vol C Tables 4.2.6.8 and 6.1.1.4'
N N 0.0061 0.0033 ' International Tables Vol C Tables 4.2.6.8 and 6.1.1.4'

loop_
_geom_angle_atom_site_label_1
_geom_angle_atom_site_label_2
_geom_angle_atom_site_label_3
_geom_angle
_geom_angle_site_symmetry_1
_geom_angle_site_symmetry_2
_geom_angle_site_symmetry_3
_geom_angle_publ_flag
Cl Co N1 89.89(14) . . . yes
Cl Co N1 89.89(14) . . 2_555 yes
Cl Co Cl 180.00 . . 3_555 yes
Cl Co N1 90.11(14) . . 3_555 yes
Cl Co N1 90.11(14) . . 4_555 yes
N1 Co N1 179.8(2) . . 2_555 yes
Cl Co N1 90.11(14) 3_555 . . yes
N1 Co N1 89.36(15) . . 3_555 yes
N1 Co N1 90.64(15) . . 4_555 yes
Cl Co N1 90.11(14) 3_555 . 2_555 yes
N1 Co N1 90.64(15) 2_555 . 3_555 yes
N1 Co N1 89.36(15) 2_555 . 4_555 yes
Cl Co N1 89.89(14) 3_555 . 3_555 yes
Cl Co N1 89.89(14) 3_555 . 4_555 yes
N1 Co N1 179.8(2) 3_555 . 4_555 yes
Co N1 C2 121.8(4) . . . yes
Co N1 C6 121.2(3) . . . yes
C2 N1 C6 116.9(4) . . . yes
N1 C2 C3 124.1(5) . . . yes
C2 C3 C4 117.5(5) . . . no
C2 C3 C7 120.8(5) . . . no
C4 C3 C7 121.7(5) . . . no
C3 C4 C5 120.3(5) . . . no
C4 C5 C6 117.4(5) . . . no
C4 C5 C8 122.1(5) . . . no
C6 C5 C8 120.5(5) . . . no
N1 C6 C5 123.7(5) . . . yes

loop_
_geom_bond_atom_site_label_1
_geom_bond_atom_site_label_2
_geom_bond_distance
_geom_bond_site_symmetry_1
_geom_bond_site_symmetry_2
_geom_bond_publ_flag
Co Cl 2.455(2) . . yes
Co N1 2.186(4) . . yes
Co N1 2.186(4) . 2_555 yes
Co Cl 2.455(2) . 3_555 yes
Co N1 2.186(4) . 3_555 yes
Co N1 2.186(4) . 4_555 yes
N1 C2 1.333(7) . . yes
N1 C6 1.346(7) . . yes
C2 C3 1.381(7) . . no
C3 C4 1.382(9) . . no
C3 C7 1.505(8) . . no
C4 C5 1.382(8) . . no
C5 C6 1.383(8) . . no
C5 C8 1.498(9) . . no

loop_
_geom_torsion_atom_site_label_1
_geom_torsion_atom_site_label_2
_geom_torsion_atom_site_label_3
_geom_torsion_atom_site_label_4
_geom_torsion
_geom_torsion_site_symmetry_1
_geom_torsion_site_symmetry_2
_geom_torsion_site_symmetry_3
_geom_torsion_site_symmetry_4
_geom_torsion_publ_flag
Cl Co N1 C2 136.4(4) . . . . no
Cl Co N1 C6 -45.6(4) . . . . no
Cl Co N1 C2 -43.6(4) 3_555 . . . no
Cl Co N1 C6 134.4(4) 3_555 . . . no
N1 Co N1 C2 46.3(4) 3_555 . . . no
N1 Co N1 C6 -135.7(4) 3_555 . . . no
N1 Co N1 C2 -133.5(4) 4_555 . . . no
N1 Co N1 C6 44.5(4) 4_555 . . . no
Co N1 C2 C3 -179.0(4) . . . . no
C6 N1 C2 C3 3.0(8) . . . . no
Co N1 C6 C5 -178.8(4) . . . . no
C2 N1 C6 C5 -0.7(8) . . . . no
N1 C2 C3 C4 -3.2(8) . . . . no
N1 C2 C3 C7 177.7(5) . . . . no
C2 C3 C4 C5 1.2(9) . . . . no
C7 C3 C4 C5 -179.7(6) . . . . no
C3 C4 C5 C6 0.7(9) . . . . no
C3 C4 C5 C8 -179.7(6) . . . . no
C4 C5 C6 N1 -1.0(8) . . . . no
C8 C5 C6 N1 179.4(5) . . . . no
